data_2014831
loop_
_publ_author_name
'Rinat Shoshnik  '
'Helena Elengoz  '
'Israel Goldberg'

_publ_section_title
;
 Concerted coordination and hydrogen-bonding network of the
 1,4-di-4-pyridyl-2,3-diaza-1,3-butadiene
 [Zn(MeOH)~2~(H~2~O)~2~](ClO~4~)~2~ 3:1 complex
;
_journal_issue 4
_journal_name_full 'Acta Crystallographica Section C'
_journal_page_first m187
_journal_page_last m189
_journal_paper_doi 10.1107/S0108270105005329
_journal_volume 61
_journal_year 2005
_chemical_formula_iupac
;[Zn (C12 H10 N4) (C H4 O)2 (H2 O)2] (Cl O4)2, C12 H10 N4, 1.72C H4 O, 1.28H2
 O
;
_chemical_formula_moiety 'C26 H32 N8 O4 Zn 2+, 2Cl O4 -, C12 H10 N4, 1.72C H4 O, 1.28H2 O'
_chemical_formula_sum 'C39.72 H51.44 Cl2 N12 O15 Zn'
_chemical_formula_weight 1073.28
_chemical_name_systematic
;
diaquadimethanolbis(1,4-di-4-pyridyl-2,3-diaza-1,3-butadiene)zinc(II)
bis(perchlorate) 1,4-di-4-pyridyl-2,3-diaza-1,3-butadiene methanol
1.72-solvate 1.28-hydrate
;
_space_group_IT_number 2
_symmetry_cell_setting triclinic
_symmetry_space_group_name_Hall '-P 1'
_symmetry_space_group_name_H-M 'P -1'
_atom_sites_solution_hydrogens geom
_atom_sites_solution_primary direct
_atom_sites_solution_secondary difmap
_audit_creation_method SHELXL-97
_cell_angle_alpha 67.8390(8)
_cell_angle_beta 81.3040(9)
_cell_angle_gamma 78.3160(9)
_cell_formula_units_Z 1
_cell_length_a 9.4170(2)
_cell_length_b 10.8320(2)
_cell_length_c 13.1410(3)
_cell_measurement_reflns_used 4290
_cell_measurement_temperature 110(2)
_cell_measurement_theta_max 27.00
_cell_measurement_theta_min 2.67
_cell_volume 1211.56(4)
_computing_cell_refinement 'DENZO (Otwinowski & Minor, 1997)'
_computing_data_collection 'COLLECT (Nonius, 1999)'
_computing_data_reduction DENZO
_computing_molecular_graphics
;
ORTEPIII (Burnett & Johnson, 1996)  and    DS ViwerPro 5.0 (Accelrys,
2002)
;
_computing_publication_material 'SHELXL97 (Sheldrick, 1997)'
_computing_structure_refinement 'SHELXL97 (Sheldrick, 1997)'
_computing_structure_solution 'SIR92 (Altomare <i>et al.</i>, 1994)'
_diffrn_ambient_temperature 110(2)
_diffrn_detector_area_resol_mean '56 microns'
_diffrn_measured_fraction_theta_full 0.987
_diffrn_measured_fraction_theta_max 0.987
_diffrn_measurement_device_type 'Nonius KappaCCD'
_diffrn_measurement_method '1\% \f and \w'
_diffrn_radiation_monochromator graphite
_diffrn_radiation_source 'fine-focus sealed tube'
_diffrn_radiation_type MoK\a
_diffrn_radiation_wavelength 0.71073
_diffrn_reflns_av_R_equivalents 0.0290
_diffrn_reflns_av_sigmaI/netI 0.0431
_diffrn_reflns_limit_h_max 12
_diffrn_reflns_limit_h_min 0
_diffrn_reflns_limit_k_max 13
_diffrn_reflns_limit_k_min -13
_diffrn_reflns_limit_l_max 16
_diffrn_reflns_limit_l_min -16
_diffrn_reflns_number 10055
_diffrn_reflns_theta_full 27.00
_diffrn_reflns_theta_max 27.00
_diffrn_reflns_theta_min 2.67
_diffrn_standards_decay_% nil
_exptl_absorpt_coefficient_mu 0.696
_exptl_absorpt_correction_T_max 0.9028
_exptl_absorpt_correction_T_min 0.8184
_exptl_absorpt_correction_type multi-scan
_exptl_absorpt_process_details '(Blessing, 1995)'
_exptl_crystal_colour yellow
_exptl_crystal_density_diffrn 1.471
_exptl_crystal_density_method 'not measured'
_exptl_crystal_description prism
_exptl_crystal_F_000 558
_exptl_crystal_size_max 0.30
_exptl_crystal_size_mid 0.20
_exptl_crystal_size_min 0.15
_refine_diff_density_max 0.919
_refine_diff_density_min -1.171
_refine_ls_extinction_method none
_refine_ls_goodness_of_fit_ref 1.039
_refine_ls_hydrogen_treatment constr
_refine_ls_matrix_type fullcycle
_refine_ls_number_parameters 347
_refine_ls_number_reflns 5216
_refine_ls_number_restraints 2
_refine_ls_restrained_S_all 1.039
_refine_ls_R_factor_all 0.0621
_refine_ls_R_factor_gt 0.0520
_refine_ls_shift/su_max 0.028
_refine_ls_shift/su_mean 0.001
_refine_ls_structure_factor_coef Fsqd
_refine_ls_weighting_details 'calc w=1/[\s^2^(Fo^2^)+(0.053P)^2^+2.505P] where P=(Fo^2^+2Fc^2^)/3'
_refine_ls_weighting_scheme calc
_refine_ls_wR_factor_gt 0.1254
_refine_ls_wR_factor_ref 0.1317
_reflns_number_gt 4492
_reflns_number_total 5216
_reflns_threshold_expression I>2\s(I)
_cod_data_source_file gd1374.cif
_cod_data_source_block I
_cod_database_code 2014831
_cod_database_fobs_code 2014831

loop_
_symmetry_equiv_pos_as_xyz
'x, y, z'
'-x, -y, -z'

loop_
_atom_site_label
_atom_site_fract_x
_atom_site_fract_y
_atom_site_fract_z
_atom_site_U_iso_or_equiv
_atom_site_adp_type
_atom_site_calc_flag
_atom_site_refinement_flags
_atom_site_occupancy
_atom_site_disorder_assembly
_atom_site_disorder_group
_atom_site_type_symbol
Zn1 0.0000 0.5000 1.0000 0.01552(13) Uani d S 1 . . Zn
N2 0.1802(2) 0.5559(2) 0.88446(18) 0.0171(4) Uani d . 1 . . N
C3 0.2435(3) 0.6585(3) 0.8805(2) 0.0190(5) Uani d . 1 . . C
H3 0.2119 0.6983 0.9349 0.023 Uiso calc R 1 . . H
C4 0.3517(3) 0.7085(3) 0.8014(2) 0.0213(6) Uani d . 1 . . C
H4 0.3947 0.7802 0.8023 0.026 Uiso calc R 1 . . H
C5 0.3975(3) 0.6524(3) 0.7197(2) 0.0192(5) Uani d . 1 . . C
C6 0.3335(3) 0.5446(3) 0.7245(2) 0.0208(5) Uani d . 1 . . C
H6 0.3630 0.5026 0.6713 0.025 Uiso calc R 1 . . H
C7 0.2269(3) 0.4999(3) 0.8077(2) 0.0194(5) Uani d . 1 . . C
H7 0.1846 0.4260 0.8107 0.023 Uiso calc R 1 . . H
C8 0.5078(3) 0.7051(3) 0.6298(2) 0.0231(6) Uani d . 1 . . C
H8 0.5374 0.6651 0.5754 0.028 Uiso calc R 1 . . H
N9 0.5636(3) 0.8055(3) 0.6256(2) 0.0266(5) Uani d . 1 . . N
N10 0.6671(3) 0.8429(3) 0.5344(2) 0.0275(6) Uani d . 1 . . N
C11 0.7084(3) 0.9527(3) 0.5244(2) 0.0269(6) Uani d . 1 . . C
H11 0.6693 0.9959 0.5757 0.032 Uiso calc R 1 . . H
C12 0.8158(3) 1.0129(3) 0.4344(2) 0.0224(6) Uani d . 1 . . C
C13 0.8697(3) 0.9608(3) 0.3514(2) 0.0268(6) Uani d . 1 . . C
H13 0.8386 0.8828 0.3513 0.032 Uiso calc R 1 . . H
C14 0.9690(3) 1.0244(3) 0.2696(2) 0.0267(6) Uani d . 1 . . C
H14 1.0060 0.9874 0.2140 0.032 Uiso calc R 1 . . H
N15 1.0165(3) 1.1359(2) 0.2643(2) 0.0246(5) Uani d . 1 . . N
C16 0.9650(3) 1.1846(3) 0.3445(2) 0.0246(6) Uani d . 1 . . C
H16 0.9979 1.2630 0.3424 0.029 Uiso calc R 1 . . H
C17 0.8661(3) 1.1267(3) 0.4308(2) 0.0242(6) Uani d . 1 . . C
H17 0.8333 1.1642 0.4866 0.029 Uiso calc R 1 . . H
O18 0.09854(19) 0.29692(18) 1.04860(15) 0.0189(4) Uani d . 1 . . O
H18A 0.2019 0.2624 1.0448 0.069(15) Uiso d R 1 . . H
H18B 0.0699 0.2410 1.1233 0.063(14) Uiso d R 1 . . H
O19 0.1074(2) 0.5314(2) 1.12069(16) 0.0226(4) Uani d . 1 . . O
H19 0.0802 0.5859 1.1677 0.075(15) Uiso d R 1 . . H
C20 0.2362(3) 0.4483(3) 1.1695(3) 0.0316(7) Uani d . 1 . . C
H20A 0.2639 0.4833 1.2212 0.047 Uiso calc . 1 . . H
H20B 0.3154 0.4493 1.1116 0.047 Uiso calc . 1 . . H
H20C 0.2175 0.3556 1.2090 0.047 Uiso calc . 1 . . H
N21 0.6061(3) 0.8020(3) 0.9622(2) 0.0250(5) Uani d . 1 . . N
C22 0.5713(3) 0.9210(3) 0.8823(3) 0.0255(6) Uani d . 1 . . C
H22 0.6459 0.9575 0.8283 0.031 Uiso calc R 1 . . H
C23 0.4312(3) 0.9942(3) 0.8741(2) 0.0246(6) Uani d . 1 . . C
H23 0.4110 1.0786 0.8159 0.030 Uiso calc R 1 . . H
C24 0.3213(3) 0.9416(3) 0.9527(2) 0.0218(6) Uani d . 1 . . C
C25 0.3576(3) 0.8173(3) 1.0367(2) 0.0231(6) Uani d . 1 . . C
H25 0.2857 0.7783 1.0922 0.028 Uiso calc R 1 . . H
C26 0.4995(3) 0.7524(3) 1.0376(3) 0.0254(6) Uani d . 1 . . C
H26 0.5230 0.6678 1.0948 0.031 Uiso calc R 1 . . H
C27 0.1710(3) 1.0152(3) 0.9462(2) 0.0245(6) Uani d . 1 . . C
H27 0.1506 1.1046 0.8946 0.029 Uiso calc R 1 . . H
N28 0.0683(3) 0.9581(3) 1.0103(2) 0.0276(5) Uani d . 1 . . N
Cl29 0.34389(10) 0.69878(9) 0.35758(7) 0.0402(2) Uani d . 1 . . Cl
O30 0.3120(5) 0.6298(4) 0.4711(2) 0.0845(13) Uani d . 1 . . O
O31 0.4802(6) 0.7404(5) 0.3404(4) 0.123(2) Uani d . 1 . . O
O32 0.3480(4) 0.6154(3) 0.2971(2) 0.0593(8) Uani d . 1 . . O
O33 0.2406(7) 0.8140(5) 0.3142(3) 0.148(3) Uani d . 1 . . O
O34 -0.0038(7) 0.6851(6) 0.2390(7) 0.045(2) Uani d PD 0.36 A 1 O
C35 -0.037(2) 0.6052(16) 0.3599(10) 0.088(5) Uani d PD 0.36 A 1 C
H35A 0.0167 0.6316 0.4046 0.132 Uiso calc PR 0.36 A 1 H
H35B -0.0078 0.5086 0.3735 0.132 Uiso calc PR 0.36 A 1 H
H35C -0.1417 0.6238 0.3797 0.132 Uiso calc PR 0.36 A 1 H
O36 0.1813(7) 0.3859(6) 0.5492(5) 0.0616(19) Uani d PD 0.50 B 2 O
C37 0.0695(14) 0.4938(15) 0.5779(12) 0.148(9) Uani d PD 0.50 B 2 C
H37A -0.0237 0.4606 0.6041 0.222 Uiso calc PR 0.50 B 2 H
H37B 0.0567 0.5759 0.5122 0.222 Uiso calc PR 0.50 B 2 H
H37C 0.1036 0.5141 0.6358 0.222 Uiso calc PR 0.50 B 2 H
O38 0.0060(4) 0.6780(4) 0.2555(3) 0.0433(9) Uani d P 0.64 C 3 O

loop_
_atom_site_aniso_label
_atom_site_aniso_U_11
_atom_site_aniso_U_22
_atom_site_aniso_U_33
_atom_site_aniso_U_12
_atom_site_aniso_U_13
_atom_site_aniso_U_23
Zn1 0.0122(2) 0.0183(2) 0.0138(2) -0.00359(15) 0.00155(15) -0.00361(17)
N2 0.0140(10) 0.0191(10) 0.0149(10) -0.0031(8) 0.0007(8) -0.0027(9)
C3 0.0158(12) 0.0227(13) 0.0173(13) -0.0041(10) 0.0004(10) -0.0058(11)
C4 0.0178(13) 0.0233(13) 0.0211(14) -0.0066(10) 0.0001(10) -0.0051(11)
C5 0.0126(12) 0.0225(13) 0.0151(12) -0.0009(10) -0.0007(10) 0.0004(10)
C6 0.0186(13) 0.0225(13) 0.0179(13) 0.0006(10) 0.0011(10) -0.0062(11)
C7 0.0187(13) 0.0184(12) 0.0182(13) -0.0027(10) 0.0012(10) -0.0046(11)
C8 0.0167(13) 0.0259(14) 0.0190(13) -0.0020(11) 0.0019(10) -0.0014(11)
N9 0.0192(12) 0.0336(13) 0.0183(12) -0.0079(10) 0.0054(9) -0.0005(10)
N10 0.0209(12) 0.0346(14) 0.0197(12) -0.0115(10) 0.0061(10) -0.0008(11)
C11 0.0183(13) 0.0333(16) 0.0203(14) -0.0037(12) 0.0004(11) -0.0007(12)
C12 0.0143(12) 0.0251(14) 0.0194(13) -0.0031(10) -0.0013(10) 0.0011(11)
C13 0.0270(15) 0.0280(15) 0.0229(14) -0.0098(12) -0.0005(12) -0.0041(12)
C14 0.0262(15) 0.0293(15) 0.0205(14) -0.0071(12) 0.0024(11) -0.0045(12)
N15 0.0196(11) 0.0244(12) 0.0214(12) -0.0053(9) 0.0003(9) 0.0015(10)
C16 0.0190(13) 0.0227(13) 0.0267(15) -0.0048(11) -0.0030(11) -0.0018(12)
C17 0.0188(13) 0.0269(14) 0.0211(14) -0.0002(11) -0.0019(11) -0.0038(12)
O18 0.0145(9) 0.0178(9) 0.0192(9) -0.0018(7) 0.0022(7) -0.0025(8)
O19 0.0180(9) 0.0316(11) 0.0209(10) -0.0012(8) -0.0044(8) -0.0128(9)
C20 0.0274(16) 0.0328(16) 0.0380(18) 0.0028(13) -0.0163(13) -0.0150(14)
N21 0.0159(11) 0.0311(13) 0.0306(13) -0.0007(10) -0.0004(10) -0.0162(11)
C22 0.0189(13) 0.0336(16) 0.0279(15) -0.0068(12) 0.0022(11) -0.0155(13)
C23 0.0224(14) 0.0279(14) 0.0255(15) -0.0043(11) -0.0035(11) -0.0109(12)
C24 0.0169(13) 0.0271(14) 0.0259(14) -0.0012(11) -0.0037(11) -0.0149(12)
C25 0.0161(13) 0.0299(14) 0.0239(14) -0.0024(11) -0.0006(11) -0.0113(12)
C26 0.0191(13) 0.0300(15) 0.0266(15) -0.0013(11) -0.0024(11) -0.0106(12)
C27 0.0196(14) 0.0283(14) 0.0274(15) 0.0004(11) -0.0053(11) -0.0127(12)
N28 0.0155(12) 0.0324(13) 0.0331(14) 0.0040(10) -0.0042(10) -0.0128(11)
Cl29 0.0533(5) 0.0366(4) 0.0275(4) 0.0104(4) -0.0082(4) -0.0149(3)
O30 0.147(4) 0.065(2) 0.0256(15) -0.003(2) -0.0041(19) -0.0070(15)
O31 0.178(5) 0.108(3) 0.089(3) -0.104(4) -0.061(3) 0.019(3)
O32 0.071(2) 0.081(2) 0.0426(16) -0.0272(17) -0.0014(14) -0.0352(16)
O33 0.193(5) 0.104(3) 0.056(2) 0.106(4) 0.012(3) -0.002(2)
O34 0.023(3) 0.032(3) 0.099(6) 0.002(3) -0.016(3) -0.043(4)
C35 0.105(13) 0.078(10) 0.087(12) -0.040(10) 0.035(10) -0.039(10)
O36 0.072(4) 0.051(3) 0.067(4) -0.034(3) 0.051(3) -0.035(3)
C37 0.100(12) 0.26(2) 0.068(9) -0.087(15) -0.018(8) -0.002(12)
O38 0.048(2) 0.058(2) 0.0291(19) -0.0050(19) 0.0029(17) -0.0255(19)

loop_
_atom_type_symbol
_atom_type_description
_atom_type_scat_dispersion_real
_atom_type_scat_dispersion_imag
_atom_type_scat_source
C C 0.0033 0.0016 'International Tables Vol C Tables 4.2.6.8 and 6.1.1.4'
H H 0.0000 0.0000 'International Tables Vol C Tables 4.2.6.8 and 6.1.1.4'
N N 0.0061 0.0033 'International Tables Vol C Tables 4.2.6.8 and 6.1.1.4'
O O 0.0106 0.0060 'International Tables Vol C Tables 4.2.6.8 and 6.1.1.4'
Zn Zn 0.2839 1.4301 'International Tables Vol C Tables 4.2.6.8 and 6.1.1.4'
Cl Cl 0.1484 0.1585 'International Tables Vol C Tables 4.2.6.8 and 6.1.1.4'

loop_
_geom_angle_atom_site_label_1
_geom_angle_atom_site_label_2
_geom_angle_atom_site_label_3
_geom_angle_site_symmetry_1
_geom_angle_site_symmetry_3
_geom_angle
_geom_angle_publ_flag
O18 Zn1 O18 . 2_567 180.0 ?
O18 Zn1 N2 . 2_567 89.85(8) ?
O18 Zn1 N2 2_567 2_567 90.15(8) ?
O18 Zn1 N2 . . 90.15(8) yes
O18 Zn1 N2 2_567 . 89.85(8) yes
N2 Zn1 N2 2_567 . 180.00(11) ?
O18 Zn1 O19 . 2_567 88.77(7) ?
O18 Zn1 O19 2_567 2_567 91.23(7) ?
N2 Zn1 O19 2_567 2_567 88.80(8) ?
N2 Zn1 O19 . 2_567 91.20(8) ?
O18 Zn1 O19 . . 91.23(7) yes
O18 Zn1 O19 2_567 . 88.77(7) yes
N2 Zn1 O19 2_567 . 91.20(8) yes
N2 Zn1 O19 . . 88.80(8) yes
O19 Zn1 O19 2_567 . 179.9990(10) ?
C7 N2 C3 . . 117.7(2) ?
C7 N2 Zn1 . . 122.20(18) ?
C3 N2 Zn1 . . 119.86(18) ?
N2 C3 C4 . . 123.1(3) ?
N2 C3 H3 . . 118.4 ?
C4 C3 H3 . . 118.4 ?
C3 C4 C5 . . 119.1(3) ?
C3 C4 H4 . . 120.5 ?
C5 C4 H4 . . 120.5 ?
C6 C5 C4 . . 118.0(2) ?
C6 C5 C8 . . 120.1(3) ?
C4 C5 C8 . . 121.9(3) ?
C7 C6 C5 . . 119.0(3) ?
C7 C6 H6 . . 120.5 ?
C5 C6 H6 . . 120.5 ?
N2 C7 C6 . . 123.1(3) ?
N2 C7 H7 . . 118.4 ?
C6 C7 H7 . . 118.4 ?
N9 C8 C5 . . 119.4(3) ?
N9 C8 H8 . . 120.3 ?
C5 C8 H8 . . 120.3 ?
C8 N9 N10 . . 111.9(3) ?
C11 N10 N9 . . 110.7(3) ?
N10 C11 C12 . . 120.8(3) ?
N10 C11 H11 . . 119.6 ?
C12 C11 H11 . . 119.6 ?
C17 C12 C13 . . 118.0(3) ?
C17 C12 C11 . . 119.2(3) ?
C13 C12 C11 . . 122.8(3) ?
C14 C13 C12 . . 119.0(3) ?
C14 C13 H13 . . 120.5 ?
C12 C13 H13 . . 120.5 ?
N15 C14 C13 . . 123.5(3) ?
N15 C14 H14 . . 118.2 ?
C13 C14 H14 . . 118.2 ?
C16 N15 C14 . . 117.1(2) ?
N15 C16 C17 . . 123.4(3) ?
N15 C16 H16 . . 118.3 ?
C17 C16 H16 . . 118.3 ?
C16 C17 C12 . . 119.0(3) ?
C16 C17 H17 . . 120.5 ?
C12 C17 H17 . . 120.5 ?
Zn1 O18 H18A . . 127.1 ?
Zn1 O18 H18B . . 115.2 ?
H18A O18 H18B . . 100.1 ?
C20 O19 Zn1 . . 124.83(17) ?
C20 O19 H19 . . 99.5 ?
Zn1 O19 H19 . . 134.6 ?
O19 C20 H20A . . 109.5 ?
O19 C20 H20B . . 109.5 ?
H20A C20 H20B . . 109.5 ?
O19 C20 H20C . . 109.5 ?
H20A C20 H20C . . 109.5 ?
H20B C20 H20C . . 109.5 ?
C22 N21 C26 . . 117.5(2) ?
N21 C22 C23 . . 123.2(3) ?
N21 C22 H22 . . 118.4 ?
C23 C22 H22 . . 118.4 ?
C24 C23 C22 . . 118.8(3) ?
C24 C23 H23 . . 120.6 ?
C22 C23 H23 . . 120.6 ?
C23 C24 C25 . . 118.1(3) ?
C23 C24 C27 . . 120.5(3) ?
C25 C24 C27 . . 121.4(3) ?
C26 C25 C24 . . 118.8(3) ?
C26 C25 H25 . . 120.6 ?
C24 C25 H25 . . 120.6 ?
N21 C26 C25 . . 123.6(3) ?
N21 C26 H26 . . 118.2 ?
C25 C26 H26 . . 118.2 ?
N28 C27 C24 . . 119.6(3) ?
N28 C27 H27 . . 120.2 ?
C24 C27 H27 . . 120.2 ?
C27 N28 N28 . 2_577 111.6(3) ?
O32 Cl29 O33 . . 107.4(3) ?
O32 Cl29 O31 . . 108.5(3) ?
O33 Cl29 O31 . . 107.8(4) ?
O32 Cl29 O30 . . 111.1(2) ?
O33 Cl29 O30 . . 112.3(2) ?
O31 Cl29 O30 . . 109.6(3) ?
O36 C37 H37A . . 109.5 ?
O36 C37 H37B . . 109.5 ?
H37A C37 H37B . . 109.5 ?
O36 C37 H37C . . 109.5 ?
H37A C37 H37C . . 109.5 ?
H37B C37 H37C . . 109.5 ?

loop_
_geom_bond_atom_site_label_1
_geom_bond_atom_site_label_2
_geom_bond_site_symmetry_2
_geom_bond_distance
_geom_bond_publ_flag
Zn1 O18 . 2.0977(18) yes
Zn1 O18 2_567 2.0977(18) ?
Zn1 N2 2_567 2.120(2) ?
Zn1 N2 . 2.120(2) yes
Zn1 O19 2_567 2.1642(19) ?
Zn1 O19 . 2.1642(19) yes
N2 C7 . 1.341(3) ?
N2 C3 . 1.345(3) ?
C3 C4 . 1.375(4) ?
C3 H3 . 0.9500 ?
C4 C5 . 1.397(4) ?
C4 H4 . 0.9500 ?
C5 C6 . 1.397(4) ?
C5 C8 . 1.470(4) ?
C6 C7 . 1.380(4) ?
C6 H6 . 0.9500 ?
C7 H7 . 0.9500 ?
C8 N9 . 1.279(4) ?
C8 H8 . 0.9500 ?
N9 N10 . 1.412(3) ?
N10 C11 . 1.279(4) ?
C11 C12 . 1.474(4) ?
C11 H11 . 0.9500 ?
C12 C17 . 1.390(4) ?
C12 C13 . 1.395(4) ?
C13 C14 . 1.379(4) ?
C13 H13 . 0.9500 ?
C14 N15 . 1.345(4) ?
C14 H14 . 0.9500 ?
N15 C16 . 1.336(4) ?
C16 C17 . 1.389(4) ?
C16 H16 . 0.9500 ?
C17 H17 . 0.9500 ?
O18 H18A . 0.9702 ?
O18 H18B . 0.9703 ?
O19 C20 . 1.432(4) ?
O19 H19 . 0.9813 ?
C20 H20A . 0.9800 ?
C20 H20B . 0.9800 ?
C20 H20C . 0.9800 ?
N21 C22 . 1.336(4) ?
N21 C26 . 1.340(4) ?
C22 C23 . 1.391(4) ?
C22 H22 . 0.9500 ?
C23 C24 . 1.391(4) ?
C23 H23 . 0.9500 ?
C24 C25 . 1.398(4) ?
C24 C27 . 1.475(4) ?
C25 C26 . 1.378(4) ?
C25 H25 . 0.9500 ?
C26 H26 . 0.9500 ?
C27 N28 . 1.276(4) ?
C27 H27 . 0.9500 ?
N28 N28 2_577 1.415(5) ?
Cl29 O32 . 1.402(3) ?
Cl29 O33 . 1.403(4) ?
Cl29 O31 . 1.405(5) ?
Cl29 O30 . 1.410(3) ?
O34 C35 . 1.514(9) ?
C35 H35A . 0.9800 ?
C35 H35B . 0.9800 ?
C35 H35C . 0.9800 ?
O36 C37 . 1.526(9) ?
C37 H37A . 0.9800 ?
C37 H37B . 0.9800 ?
C37 H37C . 0.9800 ?

loop_
_geom_hbond_atom_site_label_D
_geom_hbond_atom_site_label_H
_geom_hbond_atom_site_label_A
_geom_hbond_site_symmetry_A
_geom_hbond_distance_DH
_geom_hbond_distance_HA
_geom_hbond_distance_DA
_geom_hbond_angle_DHA
_geom_hbond_publ_flag
O18 H18A N21 2_667 0.97 1.80 2.773(3) 180 yes
O18 H18B N15 1_446 0.97 1.83 2.798(3) 180 yes
O19 H19 O34 1_556 0.98 1.69 2.653(7) 167 yes
O19 ? O38 1_556 ? ? 2.752(7) ? yes
O36 ? O30 ? ? ? 2.904(7) ? yes
O36 ? O34 2_566 ? ? 2.937(8) ? yes
O36 ? O38 2_566 ? ? 2.937(7) ? yes
